data_7064362
loop_
_publ_author_name
'Zhou, Wen'
'Shi, Chao'
'Xu, Liang'
'Wang, Ze-Jie'
'Wang, Na'
'Liao, Rong-Meng'
'An, Zhen'
'Ye, Heng-Yun'
'Miao, Le-Ping'

_publ_section_title
;
 A hybrid metal--halide antiperovskite semiconductor ferroelectric
;
_journal_issue 17
_journal_name_full 'New Journal of Chemistry'
_journal_page_first 7432
_journal_page_last 7437
_journal_paper_doi 10.1039/D6NJ00529B
_journal_volume 50
_journal_year 2026
_chemical_formula_sum 'C18 H36 Cl0.33 I6.67 N3 Pt'
_chemical_formula_weight 1347.71
_space_group_crystal_system cubic
_space_group_IT_number 221
_space_group_name_Hall '-P 4 2 3'
_space_group_name_H-M_alt 'P m -3 m'
_audit_creation_method SHELXL-2017/1
_audit_update_record
;
2026-02-03 deposited with the CCDC.	2026-03-25 downloaded from the CCDC.
;
_cell_angle_alpha 90
_cell_angle_beta 90
_cell_angle_gamma 90
_cell_formula_units_Z 1
_cell_length_a 9.3753(5)
_cell_length_b 9.3753(5)
_cell_length_c 9.3753(5)
_cell_measurement_reflns_used 309
_cell_measurement_temperature 473(2)
_cell_measurement_theta_max 29.9460
_cell_measurement_theta_min 2.1630
_cell_volume 824.05(8)
_computing_structure_refinement 'SHELXL-2017/1 (Sheldrick, 2017)'
_diffrn_ambient_temperature 473(2)
_diffrn_measured_fraction_theta_full 1.000
_diffrn_measured_fraction_theta_max 0.904
_diffrn_measurement_device_type 'Rigaku synergy'
_diffrn_radiation_type MoK\a
_diffrn_radiation_wavelength 0.71073
_diffrn_reflns_av_R_equivalents 0.0863
_diffrn_reflns_av_unetI/netI 0.0383
_diffrn_reflns_Laue_measured_fraction_full 1.000
_diffrn_reflns_Laue_measured_fraction_max 0.904
_diffrn_reflns_limit_h_max 12
_diffrn_reflns_limit_h_min -10
_diffrn_reflns_limit_k_max 8
_diffrn_reflns_limit_k_min -13
_diffrn_reflns_limit_l_max 11
_diffrn_reflns_limit_l_min -5
_diffrn_reflns_number 1505
_diffrn_reflns_point_group_measured_fraction_full 1.000
_diffrn_reflns_point_group_measured_fraction_max 0.904
_diffrn_reflns_theta_full 25.242
_diffrn_reflns_theta_max 31.128
_diffrn_reflns_theta_min 2.172
_exptl_absorpt_coefficient_mu 10.542
_exptl_absorpt_correction_T_max 1.00000
_exptl_absorpt_correction_T_min 0.13535
_exptl_absorpt_correction_type multi-scan
_exptl_crystal_colour dark
_exptl_crystal_density_diffrn 2.716
_exptl_crystal_description block
_exptl_crystal_F_000 602
_exptl_crystal_size_max 0.22
_exptl_crystal_size_mid 0.15
_exptl_crystal_size_min 0.12
_refine_diff_density_max 1.198
_refine_diff_density_min -0.741
_refine_diff_density_rms 0.245
_refine_ls_extinction_method none
_refine_ls_goodness_of_fit_ref 0.887
_refine_ls_hydrogen_treatment undef
_refine_ls_matrix_type full
_refine_ls_number_parameters 14
_refine_ls_number_reflns 291
_refine_ls_number_restraints 1
_refine_ls_restrained_S_all 0.886
_refine_ls_R_factor_all 0.1040
_refine_ls_R_factor_gt 0.0602
_refine_ls_shift/su_max 0.047
_refine_ls_shift/su_mean 0.007
_refine_ls_structure_factor_coef Fsqd
_refine_ls_weighting_details 'w=1/[\s^2^(Fo^2^)+(0.1160P)^2^] where P=(Fo^2^+2Fc^2^)/3'
_refine_ls_weighting_scheme calc
_refine_ls_wR_factor_gt 0.1585
_refine_ls_wR_factor_ref 0.1835
_reflns_Friedel_coverage 0.000
_reflns_number_gt 146
_reflns_number_total 291
_reflns_threshold_expression 'I > 2\s(I)'
_cod_data_source_file d6nj00529b2.cif
_cod_data_source_block 1
_cod_depositor_comments 'Adding full bibliography for 7064362--7064364.cif.'
_cod_original_cell_volume 824.05(13)
_cod_database_code 7064362
_shelx_shelxl_version_number 2017/1
_shelx_space_group_comment
;
The symmetry employed for this shelxl refinement is uniquely defined
by the following loop, which should always be used as a source of
symmetry information in preference to the above space-group names.
They are only intended as comments.
;

loop_
_space_group_symop_operation_xyz
'x, y, z'
'-x, -y, z'
'-x, y, -z'
'x, -y, -z'
'z, x, y'
'z, -x, -y'
'-z, -x, y'
'-z, x, -y'
'y, z, x'
'-y, z, -x'
'y, -z, -x'
'-y, -z, x'
'y, x, -z'
'-y, -x, -z'
'y, -x, z'
'-y, x, z'
'x, z, -y'
'-x, z, y'
'-x, -z, -y'
'x, -z, y'
'z, y, -x'
'z, -y, x'
'-z, y, x'
'-z, -y, -x'
'-x, -y, -z'
'x, y, -z'
'x, -y, z'
'-x, y, z'
'-z, -x, -y'
'-z, x, y'
'z, x, -y'
'z, -x, y'
'-y, -z, -x'
'y, -z, x'
'-y, z, x'
'y, z, -x'
'-y, -x, z'
'y, x, z'
'-y, x, -z'
'y, -x, -z'
'-x, -z, y'
'x, -z, -y'
'x, z, y'
'-x, z, -y'
'-z, -y, x'
'-z, y, -x'
'z, -y, -x'
'z, y, x'

loop_
_atom_site_label
_atom_site_type_symbol
_atom_site_fract_x
_atom_site_fract_y
_atom_site_fract_z
_atom_site_U_iso_or_equiv
_atom_site_adp_type
_atom_site_occupancy
_atom_site_site_symmetry_order
_atom_site_calc_flag
_atom_site_refinement_flags_posn
_atom_site_refinement_flags_adp
_atom_site_refinement_flags_occupancy
_atom_site_disorder_assembly
_atom_site_disorder_group
Pt1 Pt 0.000000 0.000000 0.000000 0.0709(9) Uani 1 48 d S T P . .
I1 I 0.000000 0.2867(2) 0.000000 0.1068(11) Uani 1 8 d S T P . .
I2 I 0.373(7) 0.373(7) 0.373(7) 0.29(5) Uiso 0.055(3) 6 d S . P . .
Cl1 Cl 0.373(7) 0.373(7) 0.373(7) 0.29(5) Uiso 0.070(3) 6 d S . P . .
C1 C 0.451(5) 0.055(5) 0.381(3) 0.23(3) Uiso 0.46(3) 1 d . . P . .

loop_
_atom_site_aniso_label
_atom_site_aniso_U_11
_atom_site_aniso_U_22
_atom_site_aniso_U_33
_atom_site_aniso_U_23
_atom_site_aniso_U_13
_atom_site_aniso_U_12
Pt1 0.0709(9) 0.0709(9) 0.0709(9) 0.000 0.000 0.000
I1 0.1234(13) 0.0736(14) 0.1234(13) 0.000 0.000 0.000

loop_
_atom_type_symbol
_atom_type_description
_atom_type_scat_dispersion_real
_atom_type_scat_dispersion_imag
_atom_type_scat_source
C C 0.0033 0.0016 'International Tables Vol C Tables 4.2.6.8 and 6.1.1.4'
H H 0.0000 0.0000 'International Tables Vol C Tables 4.2.6.8 and 6.1.1.4'
N N 0.0061 0.0033 'International Tables Vol C Tables 4.2.6.8 and 6.1.1.4'
I I -0.4742 1.8119 'International Tables Vol C Tables 4.2.6.8 and 6.1.1.4'
Pt Pt -1.7033 8.3905 'International Tables Vol C Tables 4.2.6.8 and 6.1.1.4'
Cl Cl 0.1484 0.1585 'International Tables Vol C Tables 4.2.6.8 and 6.1.1.4'

loop_
_geom_angle_atom_site_label_1
_geom_angle_atom_site_label_2
_geom_angle_atom_site_label_3
_geom_angle
_geom_angle_site_symmetry_1
_geom_angle_site_symmetry_3
_geom_angle_publ_flag
I1 Pt1 I1 180.0 33 9 ?
I1 Pt1 I1 90.0 33 25 ?
I1 Pt1 I1 90.0 9 25 ?
I1 Pt1 I1 90.0 33 5 ?
I1 Pt1 I1 90.0 9 5 ?
I1 Pt1 I1 90.0 25 5 ?
I1 Pt1 I1 90.0 33 29 ?
I1 Pt1 I1 90.0 9 29 ?
I1 Pt1 I1 90.0 25 29 ?
I1 Pt1 I1 180.0 5 29 ?
I1 Pt1 I1 90.0 33 . ?
I1 Pt1 I1 90.0 9 . ?
I1 Pt1 I1 180.0 25 . ?
I1 Pt1 I1 90.0 5 . ?
I1 Pt1 I1 90.0 29 . ?
I2 I2 I2 90.001(5) 28_655 26_556 ?
I2 I2 I2 90.001(7) 28_655 27_565 ?
I2 I2 I2 90.001(5) 26_556 27_565 ?
C1 C1 C1 134.999(9) 28_655 48 ?
C1 C1 C1 90.001(4) 28_655 27 ?
C1 C1 C1 90.003(9) 48 27 ?
C1 C1 C1 48(4) 28_655 2_655 ?
C1 C1 C1 118(3) 48 2_655 ?
C1 C1 C1 42(4) 27 2_655 ?
C1 C1 C1 118(2) 28_655 22 ?
C1 C1 C1 48(4) 48 22 ?
C1 C1 C1 42(4) 27 22 ?
C1 C1 C1 76(5) 2_655 22 ?
C1 C1 C1 113(2) 28_655 21_556 ?
C1 C1 C1 22(2) 48 21_556 ?
C1 C1 C1 90.002(6) 27 21_556 ?
C1 C1 C1 104.9(10) 2_655 21_556 ?
C1 C1 C1 52(4) 22 21_556 ?
C1 C1 C1 23(2) 28_655 23_655 ?
C1 C1 C1 112(2) 48 23_655 ?
C1 C1 C1 90.000(10) 27 23_655 ?
C1 C1 C1 52(4) 2_655 23_655 ?
C1 C1 C1 104.7(11) 22 23_655 ?
C1 C1 C1 90.000(3) 21_556 23_655 ?
C1 C1 C1 109.4(19) 28_655 47_556 ?
C1 C1 C1 38(2) 48 47_556 ?
C1 C1 C1 59(3) 27 47_556 ?
C1 C1 C1 80(4) 2_655 47_556 ?
C1 C1 C1 24(3) 22 47_556 ?
C1 C1 C1 31(3) 21_556 47_556 ?
C1 C1 C1 90.000(2) 23_655 47_556 ?
C1 C1 C1 38(2) 28_655 45_655 ?
C1 C1 C1 109(2) 48 45_655 ?
C1 C1 C1 59(3) 27 45_655 ?
C1 C1 C1 24(3) 2_655 45_655 ?
C1 C1 C1 81(4) 22 45_655 ?
C1 C1 C1 90.000(2) 21_556 45_655 ?
C1 C1 C1 31(3) 23_655 45_655 ?
C1 C1 C1 75(2) 47_556 45_655 ?

loop_
_geom_bond_atom_site_label_1
_geom_bond_atom_site_label_2
_geom_bond_distance
_geom_bond_site_symmetry_2
_geom_bond_publ_flag
Pt1 I1 2.688(2) 33 ?
Pt1 I1 2.688(2) 9 ?
Pt1 I1 2.688(2) 25 ?
Pt1 I1 2.688(2) 5 ?
Pt1 I1 2.688(2) 29 ?
Pt1 I1 2.688(2) . ?
I2 I2 2.39(13) 28_655 ?
I2 I2 2.39(13) 26_556 ?
I2 I2 2.39(13) 27_565 ?
C1 C1 0.91(10) 28_655 ?
C1 C1 0.93(8) 48 ?
C1 C1 1.03(10) 27 ?
C1 C1 1.37(9) 2_655 ?
C1 C1 1.39(9) 22 ?
C1 C1 1.70(4) 21_556 ?
C1 C1 1.70(4) 23_655 ?
C1 C1 1.99(5) 47_556 ?
C1 C1 1.99(5) 45_655 ?
